data_4037991
loop_
_publ_author_name
'Arupula, Sanjeeva K.'
'Qureshi, Asif Ali'
'Swamy, K. C. Kumara'

_publ_section_title
;
 Lewis Base Switched [3+3] and [4+2] Annulation Reaction of \d-Acetoxy
 Allenoates with Cyclic N-Sulfonyl Imines: Divergent Synthesis of
 Functionalized \a-Pyridyl Acetates and Teraryl Scaffolds.
;
_journal_name_full 'The Journal of organic chemistry'
_journal_paper_doi 10.1021/acs.joc.9b03281
_journal_year 2020
_chemical_formula_sum 'C21 H18 Br N O5 S'
_chemical_formula_weight 476.33
_space_group_IT_number 2
_space_group_name_Hall '-P 1'
_space_group_name_H-M_alt 'P -1'
_symmetry_cell_setting triclinic
_symmetry_space_group_name_H-M 'P -1'
_atom_sites_solution_hydrogens geom
_atom_sites_solution_primary direct
_atom_sites_solution_secondary difmap
_audit_creation_method SHELXL-97
_cell_angle_alpha 91.9477(14)
_cell_angle_beta 105.4986(14)
_cell_angle_gamma 97.6309(14)
_cell_formula_units_Z 4
_cell_length_a 11.45660(18)
_cell_length_b 13.1897(2)
_cell_length_c 14.5799(2)
_cell_measurement_reflns_used 13776
_cell_measurement_temperature 298(2)
_cell_measurement_theta_max 25.1160
_cell_measurement_theta_min 2.0180
_cell_volume 2098.67(6)
_computing_structure_refinement 'SHELXL-97 (Sheldrick, 1997)'
_computing_structure_solution 'SHELXS-97 (Sheldrick, 1990)'
_diffrn_ambient_temperature 298(2)
_diffrn_measured_fraction_theta_full 1.000
_diffrn_measured_fraction_theta_max 1.000
_diffrn_measurement_device_type 'XtaLAB Synergy, Single source at offset/far, HyPix3000'
_diffrn_measurement_method '\w scans'
_diffrn_radiation_monochromator graphite
_diffrn_radiation_source 'fine-focus sealed tube'
_diffrn_radiation_type MoK\a
_diffrn_radiation_wavelength 0.71073
_diffrn_reflns_av_R_equivalents 0.0304
_diffrn_reflns_av_sigmaI/netI 0.0379
_diffrn_reflns_limit_h_max 13
_diffrn_reflns_limit_h_min -13
_diffrn_reflns_limit_k_max 15
_diffrn_reflns_limit_k_min -15
_diffrn_reflns_limit_l_max 17
_diffrn_reflns_limit_l_min -17
_diffrn_reflns_number 33737
_diffrn_reflns_theta_full 25.00
_diffrn_reflns_theta_max 25.00
_diffrn_reflns_theta_min 1.86
_exptl_absorpt_coefficient_mu 2.090
_exptl_absorpt_correction_type none
_exptl_crystal_colour colourless
_exptl_crystal_density_diffrn 1.508
_exptl_crystal_density_method 'not measured'
_exptl_crystal_description Needles
_exptl_crystal_F_000 968
_exptl_crystal_size_max 0.02
_exptl_crystal_size_mid 0.01
_exptl_crystal_size_min 0.01
_refine_diff_density_max 0.546
_refine_diff_density_min -0.537
_refine_diff_density_rms 0.054
_refine_ls_extinction_method none
_refine_ls_goodness_of_fit_ref 1.030
_refine_ls_hydrogen_treatment mixed
_refine_ls_matrix_type full
_refine_ls_number_parameters 550
_refine_ls_number_reflns 7387
_refine_ls_number_restraints 0
_refine_ls_restrained_S_all 1.030
_refine_ls_R_factor_all 0.0846
_refine_ls_R_factor_gt 0.0507
_refine_ls_shift/su_max 0.001
_refine_ls_shift/su_mean 0.000
_refine_ls_structure_factor_coef Fsqd
_refine_ls_weighting_details 'calc w=1/[\s^2^(Fo^2^)+(0.0392P)^2^+2.2084P] where P=(Fo^2^+2Fc^2^)/3'
_refine_ls_weighting_scheme calc
_refine_ls_wR_factor_gt 0.0997
_refine_ls_wR_factor_ref 0.1143
_reflns_number_gt 5018
_reflns_number_total 7387
_reflns_threshold_expression >2sigma(I)
_cod_data_source_file jo9b03281_si_002.cif
_cod_data_source_block Compound4ca
_cod_original_cell_volume 2098.66(6)
_cod_database_code 4037991

loop_
_symmetry_equiv_pos_as_xyz
'x, y, z'
'-x, -y, -z'

loop_
_atom_site_label
_atom_site_type_symbol
_atom_site_fract_x
_atom_site_fract_y
_atom_site_fract_z
_atom_site_U_iso_or_equiv
_atom_site_adp_type
_atom_site_occupancy
_atom_site_symmetry_multiplicity
_atom_site_calc_flag
_atom_site_refinement_flags
_atom_site_disorder_assembly
_atom_site_disorder_group
Br1 Br 0.13265(4) 0.74363(4) 0.06765(4) 0.0888(2) Uani 1 1 d . . .
Br2 Br -0.16130(5) 0.14393(4) 0.62478(4) 0.0897(2) Uani 1 1 d . . .
S2 S 0.00028(10) 0.67969(8) 0.68499(8) 0.0570(3) Uani 1 1 d . . .
S1 S 0.61396(10) 1.15836(8) 0.20092(8) 0.0594(3) Uani 1 1 d . . .
O1 O 0.6006(2) 1.04216(19) 0.15874(19) 0.0568(7) Uani 1 1 d . . .
O6 O 0.0666(2) 0.58754(19) 0.65825(17) 0.0513(6) Uani 1 1 d . . .
O9 O 0.1141(3) 0.4410(2) 1.08856(19) 0.0701(8) Uani 1 1 d . . .
O5 O 0.7230(3) 0.9061(2) 0.6274(2) 0.0754(9) Uani 1 1 d . . .
C4 C 0.2785(4) 0.8401(3) 0.0999(3) 0.0624(11) Uani 1 1 d . . .
C22 C 0.0100(3) 0.4855(3) 0.6537(3) 0.0456(9) Uani 1 1 d . . .
C34 C 0.3069(3) 0.4917(3) 0.7109(3) 0.0455(9) Uani 1 1 d . . .
C29 C 0.1399(3) 0.4604(3) 0.9015(3) 0.0478(9) Uani 1 1 d . . .
H29 H 0.0632 0.4334 0.9071 0.057 Uiso 1 1 calc R . .
C32 C 0.3657(3) 0.5407(3) 0.8851(3) 0.0540(10) Uani 1 1 d . . .
H32 H 0.4421 0.5694 0.8798 0.065 Uiso 1 1 calc R . .
C26 C 0.0009(3) 0.3219(3) 0.7171(3) 0.0519(10) Uani 1 1 d . . .
H26 H 0.0271 0.2790 0.7653 0.062 Uiso 1 1 calc R . .
C28 C 0.1592(3) 0.4626(3) 0.8116(3) 0.0433(9) Uani 1 1 d . . .
C6 C 0.4807(3) 0.8977(3) 0.2023(3) 0.0510(10) Uani 1 1 d . . .
C30 C 0.2323(3) 0.4975(3) 0.9834(3) 0.0477(9) Uani 1 1 d . . .
C13 C 0.7294(4) 0.8567(3) 0.1921(3) 0.0571(10) Uani 1 1 d . . .
O8 O 0.0622(3) 0.7655(2) 0.6534(2) 0.0763(9) Uani 1 1 d . . .
O3 O 0.7100(3) 1.2077(2) 0.1680(2) 0.0772(9) Uani 1 1 d . . .
O7 O -0.1280(2) 0.6511(2) 0.6491(2) 0.0707(8) Uani 1 1 d . . .
C27 C 0.0555(3) 0.4240(3) 0.7265(3) 0.0445(9) Uani 1 1 d . . .
C33 C 0.2765(3) 0.4999(3) 0.8033(3) 0.0446(9) Uani 1 1 d . . .
C2 C 0.3950(4) 0.9877(3) 0.0641(3) 0.0576(10) Uani 1 1 d . . .
H2 H 0.4031 1.0419 0.0260 0.069 Uiso 1 1 calc R . .
O2 O 0.4969(3) 1.1898(2) 0.1758(2) 0.0707(8) Uani 1 1 d . . .
C31 C 0.3451(4) 0.5405(3) 0.9737(3) 0.0567(10) Uani 1 1 d . . .
H31 H 0.4069 0.5691 1.0272 0.068 Uiso 1 1 calc R . .
C8 C 0.5600(4) 0.8920(3) 0.3785(3) 0.0570(11) Uani 1 1 d . . .
H8 H 0.4807 0.8951 0.3822 0.068 Uiso 1 1 calc R . .
O4 O 0.5206(3) 0.8804(3) 0.5643(2) 0.0898(10) Uani 1 1 d . . .
C40 C 0.2080(4) 0.4838(3) 1.0772(3) 0.0608(11) Uani 1 1 d . B .
N2 N 0.0319(4) 0.6921(3) 0.7973(3) 0.0656(11) Uani 1 1 d . . .
H43A H -0.006(4) 0.655(3) 0.824(3) 0.060(15) Uiso 1 1 d . . .
H43B H 0.110(4) 0.710(3) 0.830(3) 0.081(16) Uiso 1 1 d . . .
C25 C -0.0920(4) 0.2840(3) 0.6367(3) 0.0578(11) Uani 1 1 d . . .
N1 N 0.6578(6) 1.1586(4) 0.3126(3) 0.0749(13) Uani 1 1 d . . .
H22A H 0.719(4) 1.154(3) 0.332(3) 0.040(15) Uiso 1 1 d . . .
H22B H 0.608(5) 1.136(4) 0.344(4) 0.09(2) Uiso 1 1 d . . .
C1 C 0.4886(3) 0.9762(3) 0.1426(3) 0.0501(10) Uani 1 1 d . . .
C7 C 0.5823(4) 0.8879(3) 0.2895(3) 0.0528(10) Uani 1 1 d . . .
C19 C 0.6224(5) 0.8918(3) 0.5548(3) 0.0655(12) Uani 1 1 d . . .
C39 C 0.2802(3) 0.3994(3) 0.6565(3) 0.0543(10) Uani 1 1 d . . .
H39 H 0.2424 0.3419 0.6782 0.065 Uiso 1 1 calc R . .
C3 C 0.2892(4) 0.9186(3) 0.0423(3) 0.0616(11) Uani 1 1 d . . .
H3 H 0.2253 0.9251 -0.0110 0.074 Uiso 1 1 calc R . .
C5 C 0.3714(4) 0.8296(3) 0.1796(3) 0.0593(11) Uani 1 1 d . . .
H5 H 0.3612 0.7768 0.2186 0.071 Uiso 1 1 calc R . .
C35 C 0.3659(3) 0.5754(3) 0.6774(3) 0.0574(10) Uani 1 1 d . . .
H35 H 0.3870 0.6380 0.7133 0.069 Uiso 1 1 calc R . .
C11 C 0.7934(4) 0.8821(3) 0.3689(3) 0.0635(11) Uani 1 1 d . . .
H11 H 0.8731 0.8794 0.3662 0.076 Uiso 1 1 calc R . .
C12 C 0.7011(4) 0.8783(3) 0.2840(3) 0.0528(10) Uani 1 1 d . . .
O10 O 0.3031(3) 0.5237(3) 1.1486(2) 0.1065(13) Uani 1 1 d . . .
C14 C 0.6578(4) 0.7792(3) 0.1270(3) 0.0665(12) Uani 1 1 d . . .
H14 H 0.5876 0.7447 0.1388 0.080 Uiso 1 1 calc R . .
C37 C 0.3647(4) 0.4748(4) 0.5384(3) 0.0675(12) Uani 1 1 d . . .
H37 H 0.3833 0.4693 0.4803 0.081 Uiso 1 1 calc R . .
C36 C 0.3935(4) 0.5666(4) 0.5912(3) 0.0667(12) Uani 1 1 d . . .
H36 H 0.4319 0.6234 0.5690 0.080 Uiso 1 1 calc R . .
C10 C 0.7707(4) 0.8897(3) 0.4564(3) 0.0635(11) Uani 1 1 d . . .
H10 H 0.8347 0.8935 0.5119 0.076 Uiso 1 1 calc R . .
C38 C 0.3084(4) 0.3908(4) 0.5708(3) 0.0660(12) Uani 1 1 d . . .
H38 H 0.2894 0.3282 0.5350 0.079 Uiso 1 1 calc R . .
C23 C -0.0829(3) 0.4470(3) 0.5740(3) 0.0558(10) Uani 1 1 d . . .
H23 H -0.1115 0.4899 0.5263 0.067 Uiso 1 1 calc R . .
C9 C 0.6523(4) 0.8917(3) 0.4618(3) 0.0559(10) Uani 1 1 d . . .
C18 C 0.8333(4) 0.9078(4) 0.1734(3) 0.0698(12) Uani 1 1 d . . .
H18 H 0.8827 0.9603 0.2161 0.084 Uiso 1 1 calc R . .
C24 C -0.1333(4) 0.3454(3) 0.5647(3) 0.0617(11) Uani 1 1 d . . .
H24 H -0.1947 0.3188 0.5102 0.074 Uiso 1 1 calc R . .
C17 C 0.8636(5) 0.8803(4) 0.0908(4) 0.0832(15) Uani 1 1 d . . .
H17 H 0.9332 0.9148 0.0780 0.100 Uiso 1 1 calc R . .
C15 C 0.6877(5) 0.7522(4) 0.0453(4) 0.0834(15) Uani 1 1 d . . .
H15 H 0.6381 0.7002 0.0022 0.100 Uiso 1 1 calc R . .
C16 C 0.7910(6) 0.8022(5) 0.0278(4) 0.0864(16) Uani 1 1 d . . .
H16 H 0.8124 0.7834 -0.0269 0.104 Uiso 1 1 calc R . .
C20 C 0.7081(5) 0.9029(4) 0.7227(3) 0.0907(16) Uani 1 1 d . . .
H20A H 0.6623 0.8376 0.7296 0.109 Uiso 1 1 calc R . .
H20B H 0.6637 0.9572 0.7350 0.109 Uiso 1 1 calc R . .
C21 C 0.8315(6) 0.9165(5) 0.7904(4) 0.117(2) Uani 1 1 d . . .
H21A H 0.8740 0.8617 0.7783 0.176 Uiso 1 1 calc R . .
H21B H 0.8244 0.9158 0.8545 0.176 Uiso 1 1 calc R . .
H21C H 0.8763 0.9809 0.7824 0.176 Uiso 1 1 calc R . .
C42 C 0.3536(10) 0.5867(8) 1.3013(6) 0.204(5) Uani 1 1 d . . .
H42A H 0.4344 0.6033 1.2935 0.306 Uiso 1 1 calc R A 1
H42B H 0.3593 0.5731 1.3664 0.306 Uiso 1 1 calc R A 1
H42C H 0.3094 0.6434 1.2847 0.306 Uiso 1 1 calc R A 1
C41A C 0.2927(8) 0.5007(9) 1.2422(4) 0.173(6) Uani 0.82 1 d P B 1
H41A H 0.2074 0.4882 1.2425 0.207 Uiso 1 1 calc R B 1
H41B H 0.3303 0.4406 1.2627 0.207 Uiso 1 1 calc R B 1
C41B C 0.3207(17) 0.3639(15) 1.2517(13) 0.041(5) Uani 0.18 1 d P C 2

loop_
_atom_site_aniso_label
_atom_site_aniso_U_11
_atom_site_aniso_U_22
_atom_site_aniso_U_33
_atom_site_aniso_U_23
_atom_site_aniso_U_13
_atom_site_aniso_U_12
Br1 0.0565(3) 0.0814(4) 0.1208(5) -0.0111(3) 0.0248(3) -0.0140(2)
Br2 0.0717(3) 0.0599(3) 0.1206(5) -0.0079(3) 0.0082(3) -0.0092(2)
S2 0.0567(7) 0.0553(6) 0.0585(7) 0.0085(5) 0.0140(5) 0.0092(5)
S1 0.0605(7) 0.0467(6) 0.0694(7) 0.0008(5) 0.0204(6) -0.0030(5)
O1 0.0489(16) 0.0458(15) 0.0772(19) -0.0024(13) 0.0235(14) 0.0008(12)
O6 0.0454(15) 0.0530(16) 0.0575(16) 0.0105(13) 0.0173(13) 0.0056(12)
O9 0.0558(18) 0.101(2) 0.0542(18) 0.0112(16) 0.0215(15) 0.0011(17)
O5 0.081(2) 0.089(2) 0.062(2) 0.0038(17) 0.0322(19) 0.0095(18)
C4 0.048(3) 0.055(3) 0.084(3) -0.012(2) 0.022(2) 0.001(2)
C22 0.036(2) 0.056(2) 0.045(2) 0.0043(19) 0.0131(18) 0.0066(18)
C34 0.038(2) 0.049(2) 0.050(2) 0.0020(18) 0.0118(18) 0.0092(17)
C29 0.035(2) 0.056(2) 0.056(3) 0.0086(19) 0.0170(19) 0.0071(17)
C32 0.040(2) 0.067(3) 0.052(3) 0.003(2) 0.012(2) -0.0033(19)
C26 0.046(2) 0.053(2) 0.057(3) 0.007(2) 0.016(2) 0.0071(19)
C28 0.039(2) 0.043(2) 0.049(2) 0.0056(17) 0.0122(18) 0.0073(16)
C6 0.050(2) 0.043(2) 0.063(3) -0.0030(19) 0.022(2) 0.0094(18)
C30 0.041(2) 0.054(2) 0.048(2) 0.0039(18) 0.0133(19) 0.0072(18)
C13 0.056(3) 0.057(3) 0.063(3) 0.005(2) 0.018(2) 0.023(2)
O8 0.090(2) 0.0614(19) 0.080(2) 0.0245(16) 0.0275(18) 0.0082(16)
O3 0.073(2) 0.0670(19) 0.087(2) 0.0025(16) 0.0294(17) -0.0201(16)
O7 0.0503(17) 0.078(2) 0.080(2) 0.0011(16) 0.0086(15) 0.0180(15)
C27 0.037(2) 0.055(2) 0.044(2) 0.0034(18) 0.0151(18) 0.0061(17)
C33 0.043(2) 0.048(2) 0.045(2) 0.0073(17) 0.0127(18) 0.0097(17)
C2 0.058(3) 0.053(2) 0.067(3) 0.005(2) 0.025(2) 0.008(2)
O2 0.066(2) 0.0541(17) 0.091(2) 0.0025(15) 0.0177(17) 0.0130(15)
C31 0.048(2) 0.069(3) 0.046(2) -0.002(2) 0.0070(19) -0.001(2)
C8 0.055(3) 0.044(2) 0.077(3) 0.003(2) 0.028(2) 0.0071(19)
O4 0.074(2) 0.122(3) 0.084(2) 0.012(2) 0.039(2) 0.016(2)
C40 0.054(3) 0.073(3) 0.057(3) 0.012(2) 0.018(2) 0.009(2)
N2 0.060(3) 0.074(3) 0.060(3) -0.001(2) 0.019(2) -0.004(2)
C25 0.046(2) 0.055(2) 0.070(3) -0.004(2) 0.015(2) 0.0013(19)
N1 0.068(3) 0.082(3) 0.072(3) 0.001(2) 0.017(3) 0.005(3)
C1 0.045(2) 0.042(2) 0.065(3) -0.0058(19) 0.020(2) 0.0045(17)
C7 0.057(3) 0.039(2) 0.066(3) -0.0010(19) 0.024(2) 0.0058(18)
C19 0.075(3) 0.053(3) 0.073(3) 0.003(2) 0.028(3) 0.009(2)
C39 0.048(2) 0.055(2) 0.063(3) 0.003(2) 0.020(2) 0.0086(19)
C3 0.053(3) 0.065(3) 0.068(3) -0.004(2) 0.017(2) 0.011(2)
C5 0.054(3) 0.048(2) 0.079(3) 0.005(2) 0.026(2) 0.005(2)
C35 0.054(2) 0.053(2) 0.068(3) 0.001(2) 0.026(2) 0.0022(19)
C11 0.055(3) 0.071(3) 0.069(3) 0.000(2) 0.023(2) 0.016(2)
C12 0.056(3) 0.045(2) 0.061(3) 0.0005(19) 0.022(2) 0.0082(19)
O10 0.079(2) 0.175(4) 0.0436(19) 0.011(2) 0.0072(17) -0.042(2)
C14 0.071(3) 0.062(3) 0.073(3) 0.001(2) 0.023(3) 0.024(2)
C37 0.057(3) 0.099(4) 0.056(3) 0.008(3) 0.026(2) 0.022(3)
C36 0.061(3) 0.076(3) 0.072(3) 0.018(3) 0.032(2) 0.012(2)
C10 0.062(3) 0.068(3) 0.061(3) -0.002(2) 0.017(2) 0.010(2)
C38 0.058(3) 0.075(3) 0.067(3) -0.012(2) 0.020(2) 0.014(2)
C23 0.047(2) 0.070(3) 0.050(2) 0.009(2) 0.009(2) 0.016(2)
C9 0.061(3) 0.049(2) 0.061(3) 0.001(2) 0.024(2) 0.011(2)
C18 0.064(3) 0.078(3) 0.075(3) 0.008(2) 0.025(3) 0.025(2)
C24 0.049(2) 0.069(3) 0.057(3) -0.008(2) 0.002(2) 0.003(2)
C17 0.084(4) 0.102(4) 0.087(4) 0.030(3) 0.046(3) 0.042(3)
C15 0.102(4) 0.081(4) 0.074(4) -0.001(3) 0.023(3) 0.039(3)
C16 0.115(5) 0.099(4) 0.062(3) 0.006(3) 0.033(3) 0.054(4)
C20 0.102(4) 0.115(4) 0.069(3) 0.015(3) 0.042(3) 0.026(3)
C21 0.139(6) 0.155(6) 0.072(4) 0.024(4) 0.038(4) 0.050(5)
C42 0.306(13) 0.241(11) 0.138(7) 0.116(8) 0.127(9) 0.142(10)
C41A 0.146(7) 0.295(14) 0.020(3) -0.017(5) 0.012(4) -0.138(8)
C41B 0.046(12) 0.041(11) 0.041(12) 0.019(9) 0.020(10) 0.003(9)

loop_
_atom_type_symbol
_atom_type_description
_atom_type_scat_dispersion_real
_atom_type_scat_dispersion_imag
_atom_type_scat_source
C C 0.0033 0.0016 'International Tables Vol C Tables 4.2.6.8 and 6.1.1.4'
H H 0.0000 0.0000 'International Tables Vol C Tables 4.2.6.8 and 6.1.1.4'
N N 0.0061 0.0033 'International Tables Vol C Tables 4.2.6.8 and 6.1.1.4'
O O 0.0106 0.0060 'International Tables Vol C Tables 4.2.6.8 and 6.1.1.4'
S S 0.1246 0.1234 'International Tables Vol C Tables 4.2.6.8 and 6.1.1.4'
Br Br -0.2901 2.4595 'International Tables Vol C Tables 4.2.6.8 and 6.1.1.4'

loop_
_geom_angle_atom_site_label_1
_geom_angle_atom_site_label_2
_geom_angle_atom_site_label_3
_geom_angle
_geom_angle_site_symmetry_1
_geom_angle_site_symmetry_3
_geom_angle_publ_flag
O8 S2 O7 121.29(19) . . ?
O8 S2 N2 108.6(2) . . ?
O7 S2 N2 107.8(2) . . ?
O8 S2 O6 102.57(16) . . ?
O7 S2 O6 108.66(16) . . ?
N2 S2 O6 107.11(18) . . ?
O3 S1 O2 120.97(19) . . ?
O3 S1 N1 109.1(3) . . ?
O2 S1 N1 108.0(3) . . ?
O3 S1 O1 102.41(17) . . ?
O2 S1 O1 108.34(16) . . ?
N1 S1 O1 107.2(2) . . ?
C1 O1 S1 120.5(2) . . ?
C22 O6 S2 119.9(2) . . ?
C19 O5 C20 117.7(4) . . ?
C3 C4 C5 121.2(4) . . ?
C3 C4 Br1 118.9(3) . . ?
C5 C4 Br1 119.9(3) . . ?
C23 C22 C27 121.7(4) . . ?
C23 C22 O6 119.2(3) . . ?
C27 C22 O6 119.0(3) . . ?
C39 C34 C35 117.7(4) . . ?
C39 C34 C33 120.8(3) . . ?
C35 C34 C33 121.4(3) . . ?
C28 C29 C30 121.8(3) . . ?
C31 C32 C33 122.2(4) . . ?
C25 C26 C27 120.5(4) . . ?
C29 C28 C33 119.1(3) . . ?
C29 C28 C27 119.1(3) . . ?
C33 C28 C27 121.8(3) . . ?
C1 C6 C5 116.8(4) . . ?
C1 C6 C7 122.0(3) . . ?
C5 C6 C7 121.1(4) . . ?
C31 C30 C29 118.6(3) . . ?
C31 C30 C40 122.9(4) . . ?
C29 C30 C40 118.4(3) . . ?
C14 C13 C18 118.6(4) . . ?
C14 C13 C12 120.4(4) . . ?
C18 C13 C12 120.7(4) . . ?
C22 C27 C26 117.3(3) . . ?
C22 C27 C28 122.8(3) . . ?
C26 C27 C28 119.9(3) . . ?
C32 C33 C28 118.2(3) . . ?
C32 C33 C34 120.2(3) . . ?
C28 C33 C34 121.5(3) . . ?
C3 C2 C1 119.4(4) . . ?
C32 C31 C30 119.9(4) . . ?
C9 C8 C7 121.9(4) . . ?
O9 C40 O10 123.2(4) . . ?
O9 C40 C30 124.8(4) . . ?
O10 C40 C30 111.9(4) . . ?
C24 C25 C26 121.1(4) . . ?
C24 C25 Br2 119.5(3) . . ?
C26 C25 Br2 119.4(3) . . ?
C2 C1 C6 122.6(4) . . ?
C2 C1 O1 118.5(4) . . ?
C6 C1 O1 118.7(4) . . ?
C8 C7 C12 118.9(4) . . ?
C8 C7 C6 119.3(4) . . ?
C12 C7 C6 121.7(4) . . ?
O4 C19 O5 123.6(4) . . ?
O4 C19 C9 125.0(5) . . ?
O5 C19 C9 111.5(4) . . ?
C38 C39 C34 121.3(4) . . ?
C4 C3 C2 119.4(4) . . ?
C4 C5 C6 120.5(4) . . ?
C36 C35 C34 120.7(4) . . ?
C10 C11 C12 122.2(4) . . ?
C11 C12 C7 118.0(4) . . ?
C11 C12 C13 119.1(4) . . ?
C7 C12 C13 122.7(4) . . ?
C40 O10 C41A 115.0(4) . . ?
C15 C14 C13 121.5(5) . . ?
C36 C37 C38 120.2(4) . . ?
C37 C36 C35 120.2(4) . . ?
C11 C10 C9 119.7(4) . . ?
C37 C38 C39 119.8(4) . . ?
C24 C23 C22 120.2(4) . . ?
C8 C9 C10 119.0(4) . . ?
C8 C9 C19 119.6(4) . . ?
C10 C9 C19 121.4(4) . . ?
C13 C18 C17 119.8(5) . . ?
C25 C24 C23 119.1(4) . . ?
C16 C17 C18 120.2(5) . . ?
C16 C15 C14 119.5(5) . . ?
C15 C16 C17 120.3(5) . . ?
O5 C20 C21 107.7(4) . . ?
C42 C41A O10 105.2(7) . . ?

loop_
_geom_bond_atom_site_label_1
_geom_bond_atom_site_label_2
_geom_bond_distance
_geom_bond_site_symmetry_2
_geom_bond_publ_flag
Br1 C4 1.899(4) . ?
Br2 C25 1.894(4) . ?
S2 O8 1.412(3) . ?
S2 O7 1.416(3) . ?
S2 N2 1.577(4) . ?
S2 O6 1.606(3) . ?
S1 O3 1.407(3) . ?
S1 O2 1.414(3) . ?
S1 N1 1.570(5) . ?
S1 O1 1.604(3) . ?
O1 C1 1.409(4) . ?
O6 C22 1.406(4) . ?
O9 C40 1.201(5) . ?
O5 C19 1.327(5) . ?
O5 C20 1.445(5) . ?
C4 C3 1.369(6) . ?
C4 C5 1.374(6) . ?
C22 C23 1.377(5) . ?
C22 C27 1.390(5) . ?
C34 C39 1.384(5) . ?
C34 C35 1.389(5) . ?
C34 C33 1.483(5) . ?
C29 C28 1.387(5) . ?
C29 C30 1.390(5) . ?
C32 C31 1.374(5) . ?
C32 C33 1.383(5) . ?
C26 C25 1.382(5) . ?
C26 C27 1.392(5) . ?
C28 C33 1.406(5) . ?
C28 C27 1.490(5) . ?
C6 C1 1.384(5) . ?
C6 C5 1.394(5) . ?
C6 C7 1.499(5) . ?
C30 C31 1.385(5) . ?
C30 C40 1.479(5) . ?
C13 C14 1.383(6) . ?
C13 C18 1.385(6) . ?
C13 C12 1.487(5) . ?
C2 C3 1.372(5) . ?
C2 C1 1.372(5) . ?
C8 C9 1.381(6) . ?
C8 C7 1.389(5) . ?
O4 C19 1.201(5) . ?
C40 O10 1.323(5) . ?
C25 C24 1.370(6) . ?
C7 C12 1.407(5) . ?
C19 C9 1.485(6) . ?
C39 C38 1.375(5) . ?
C35 C36 1.380(5) . ?
C11 C10 1.371(5) . ?
C11 C12 1.391(6) . ?
O10 C41A 1.441(7) . ?
C14 C15 1.374(6) . ?
C37 C36 1.364(6) . ?
C37 C38 1.369(6) . ?
C10 C9 1.384(5) . ?
C23 C24 1.374(5) . ?
C18 C17 1.388(6) . ?
C17 C16 1.378(7) . ?
C15 C16 1.365(7) . ?
C20 C21 1.476(7) . ?
C42 C41A 1.385(11) . ?
